data_1576024
loop_
_publ_author_name
'Wang, Peng'
'Su, Ziyao'
'Yang, Zeqian'
'Cheng, Jianhua'
'Yang, Hengquan'
'Kibeye, Israel M.'
'Chen, Xia'

_publ_section_title
;
 Bimetallic aluminum complexes bearing \b-pyridyl-enamino ligands:
 synthesis, characterization and their applications in the ring-opening
 polymerization of \e-caprolactone
;
_journal_issue 43
_journal_name_full 'Polymer Chemistry'
_journal_page_first 4745
_journal_page_last 4754
_journal_paper_doi 10.1039/D5PY00481K
_journal_volume 16
_journal_year 2025
_chemical_formula_sum 'C30 H32 Al2 N4'
_chemical_formula_weight 502.55
_space_group_crystal_system monoclinic
_space_group_IT_number 15
_space_group_name_Hall '-C 2yc'
_space_group_name_H-M_alt 'C 1 2/c 1'
_atom_sites_solution_hydrogens geom
_audit_creation_method SHELXL-2014/7
_audit_update_record
;
2023-04-12 deposited with the CCDC.	2025-10-08 downloaded from the CCDC.
;
_cell_angle_alpha 90
_cell_angle_beta 105.9230(10)
_cell_angle_gamma 90
_cell_formula_units_Z 4
_cell_length_a 11.6430(5)
_cell_length_b 15.3732(7)
_cell_length_c 16.1792(9)
_cell_measurement_reflns_used 9245
_cell_measurement_temperature 200(2)
_cell_measurement_theta_max 28.255
_cell_measurement_theta_min 2.844
_cell_volume 2784.8(2)
_computing_structure_refinement 'SHELXL-2014/7 (Sheldrick, 2014)'
_diffrn_ambient_temperature 200(2)
_diffrn_measured_fraction_theta_full 0.990
_diffrn_measured_fraction_theta_max 0.992
_diffrn_measurement_device_type 'CCD area detector'
_diffrn_measurement_method 'phi and omega scans'
_diffrn_radiation_type MoK\a
_diffrn_radiation_wavelength 0.71073
_diffrn_reflns_av_R_equivalents 0.0242
_diffrn_reflns_av_unetI/netI 0.0208
_diffrn_reflns_Laue_measured_fraction_full 0.990
_diffrn_reflns_Laue_measured_fraction_max 0.992
_diffrn_reflns_limit_h_max 15
_diffrn_reflns_limit_h_min -15
_diffrn_reflns_limit_k_max 20
_diffrn_reflns_limit_k_min -20
_diffrn_reflns_limit_l_max 21
_diffrn_reflns_limit_l_min -19
_diffrn_reflns_number 12983
_diffrn_reflns_point_group_measured_fraction_full 0.990
_diffrn_reflns_point_group_measured_fraction_max 0.992
_diffrn_reflns_theta_full 25.242
_diffrn_reflns_theta_max 28.254
_diffrn_reflns_theta_min 2.844
_exptl_absorpt_coefficient_mu 0.129
_exptl_crystal_colour red
_exptl_crystal_density_diffrn 1.199
_exptl_crystal_description block
_exptl_crystal_F_000 1064
_exptl_crystal_size_max 0.320
_exptl_crystal_size_mid 0.200
_exptl_crystal_size_min 0.200
_refine_diff_density_max 0.305
_refine_diff_density_min -0.278
_refine_diff_density_rms 0.044
_refine_ls_extinction_method none
_refine_ls_goodness_of_fit_ref 1.049
_refine_ls_hydrogen_treatment constr
_refine_ls_matrix_type full
_refine_ls_number_parameters 165
_refine_ls_number_reflns 3425
_refine_ls_number_restraints 0
_refine_ls_restrained_S_all 1.049
_refine_ls_R_factor_all 0.0453
_refine_ls_R_factor_gt 0.0398
_refine_ls_shift/su_max 0.001
_refine_ls_shift/su_mean 0.000
_refine_ls_structure_factor_coef Fsqd
_refine_ls_weighting_details 'w=1/[\s^2^(Fo^2^)+(0.0602P)^2^+2.2059P] where P=(Fo^2^+2Fc^2^)/3'
_refine_ls_weighting_scheme calc
_refine_ls_wR_factor_gt 0.1125
_refine_ls_wR_factor_ref 0.1174
_reflns_Friedel_coverage 0.000
_reflns_number_gt 3025
_reflns_number_total 3425
_reflns_threshold_expression 'I > 2\s(I)'
_cod_data_source_file d5py00481k2.cif
_cod_data_source_block 1
_cod_depositor_comments 'Adding full bibliography for 1576022--1576027.cif.'
_cod_original_sg_symbol_H-M 'C 2/c'
_cod_database_code 1576024
_shelx_shelxl_version_number 2014/7
_shelx_space_group_comment
;
The symmetry employed for this shelxl refinement is uniquely defined
by the following loop, which should always be used as a source of
symmetry information in preference to the above space-group names.
They are only intended as comments.
;
_shelx_estimated_absorpt_t_min 0.960
_shelx_estimated_absorpt_t_max 0.975

loop_
_space_group_symop_operation_xyz
'x, y, z'
'-x, y, -z+1/2'
'x+1/2, y+1/2, z'
'-x+1/2, y+1/2, -z+1/2'
'-x, -y, -z'
'x, -y, z-1/2'
'-x+1/2, -y+1/2, -z'
'x+1/2, -y+1/2, z-1/2'

loop_
_atom_site_label
_atom_site_type_symbol
_atom_site_fract_x
_atom_site_fract_y
_atom_site_fract_z
_atom_site_U_iso_or_equiv
_atom_site_adp_type
_atom_site_occupancy
_atom_site_site_symmetry_order
_atom_site_calc_flag
_atom_site_refinement_flags_posn
_atom_site_refinement_flags_adp
_atom_site_refinement_flags_occupancy
_atom_site_disorder_assembly
_atom_site_disorder_group
Al1 Al 0.32973(3) 0.21747(2) 0.72162(2) 0.02525(13) Uani 1 1 d . . . . .
N2 N 0.44057(8) 0.12651(6) 0.75408(6) 0.0210(2) Uani 1 1 d . . . . .
N1 N 0.19919(9) 0.13969(7) 0.66639(7) 0.0273(2) Uani 1 1 d . . . . .
C7 C 0.40661(10) 0.05483(7) 0.79105(7) 0.0214(2) Uani 1 1 d . . . . .
C8 C 0.49734(10) 0.00347(8) 0.85565(8) 0.0232(2) Uani 1 1 d . . . . .
C6 C 0.28830(11) 0.03005(8) 0.77300(8) 0.0265(3) Uani 1 1 d . . . . .
H6 H 0.2691 -0.0123 0.8099 0.032 Uiso 1 1 calc R U . . .
C9 C 0.49530(12) -0.08703(9) 0.85669(9) 0.0296(3) Uani 1 1 d . . . . .
H9 H 0.4379 -0.1178 0.8135 0.036 Uiso 1 1 calc R U . . .
C1 C 0.19191(11) 0.06159(9) 0.70468(8) 0.0275(3) Uani 1 1 d . . . . .
C10 C 0.57735(14) -0.13258(10) 0.92108(10) 0.0383(3) Uani 1 1 d . . . . .
H10 H 0.5760 -0.1944 0.9214 0.046 Uiso 1 1 calc R U . . .
C11 C 0.66067(13) -0.08830(11) 0.98449(10) 0.0416(4) Uani 1 1 d . . . . .
H11 H 0.7165 -0.1195 1.0283 0.050 Uiso 1 1 calc R U . . .
C5 C 0.11073(13) 0.16398(11) 0.59650(10) 0.0384(3) Uani 1 1 d . . . . .
H5 H 0.1190 0.2173 0.5689 0.046 Uiso 1 1 calc R U . . .
C2 C 0.08774(13) 0.01069(11) 0.67409(11) 0.0398(3) Uani 1 1 d . . . . .
H2 H 0.0797 -0.0425 0.7019 0.048 Uiso 1 1 calc R U . . .
C12 C 0.66248(13) 0.00161(11) 0.98393(9) 0.0379(3) Uani 1 1 d . . . . .
H12 H 0.7193 0.0321 1.0277 0.045 Uiso 1 1 calc R U . . .
C3 C -0.00145(14) 0.03745(13) 0.60483(13) 0.0508(4) Uani 1 1 d . . . . .
H3 H -0.0713 0.0030 0.5846 0.061 Uiso 1 1 calc R U . . .
C4 C 0.01032(15) 0.11537(13) 0.56395(12) 0.0503(4) Uani 1 1 d . . . . .
H4 H -0.0499 0.1342 0.5147 0.060 Uiso 1 1 calc R U . . .
C15 C 0.36364(15) 0.29698(10) 0.63641(11) 0.0422(4) Uani 1 1 d . . . . .
H15A H 0.4296 0.3357 0.6647 0.063 Uiso 1 1 calc R U . . .
H15B H 0.2924 0.3317 0.6103 0.063 Uiso 1 1 calc R U . . .
H15C H 0.3858 0.2633 0.5917 0.063 Uiso 1 1 calc R U . . .
C14 C 0.28790(17) 0.26745(11) 0.82109(11) 0.0448(4) Uani 1 1 d . . . . .
H14A H 0.2407 0.2253 0.8434 0.067 Uiso 1 1 calc R U . . .
H14B H 0.2410 0.3206 0.8036 0.067 Uiso 1 1 calc R U . . .
H14C H 0.3611 0.2814 0.8660 0.067 Uiso 1 1 calc R U . . .
C13 C 0.58189(11) 0.04738(9) 0.91988(8) 0.0286(3) Uani 1 1 d . . . . .
H13 H 0.5842 0.1091 0.9197 0.034 Uiso 1 1 calc R U . . .

loop_
_atom_site_aniso_label
_atom_site_aniso_U_11
_atom_site_aniso_U_22
_atom_site_aniso_U_33
_atom_site_aniso_U_23
_atom_site_aniso_U_13
_atom_site_aniso_U_12
Al1 0.0253(2) 0.0213(2) 0.0289(2) 0.00213(13) 0.00705(15) 0.00395(13)
N2 0.0191(5) 0.0207(5) 0.0239(5) 0.0006(4) 0.0072(4) 0.0008(3)
N1 0.0225(5) 0.0302(5) 0.0282(5) 0.0033(4) 0.0056(4) 0.0032(4)
C7 0.0223(5) 0.0222(5) 0.0199(5) 0.0000(4) 0.0065(4) 0.0012(4)
C8 0.0223(5) 0.0269(6) 0.0217(5) 0.0041(4) 0.0081(4) 0.0023(4)
C6 0.0229(6) 0.0296(6) 0.0270(6) 0.0052(5) 0.0070(5) -0.0017(5)
C9 0.0311(6) 0.0274(6) 0.0324(7) 0.0037(5) 0.0122(5) 0.0016(5)
C1 0.0225(6) 0.0312(6) 0.0288(6) 0.0017(5) 0.0074(5) -0.0010(5)
C10 0.0405(8) 0.0323(7) 0.0462(9) 0.0146(6) 0.0189(7) 0.0108(6)
C11 0.0327(7) 0.0542(9) 0.0378(8) 0.0193(7) 0.0092(6) 0.0133(6)
C5 0.0309(7) 0.0435(8) 0.0356(7) 0.0093(6) 0.0007(6) 0.0049(6)
C2 0.0262(7) 0.0410(8) 0.0484(9) 0.0056(7) 0.0037(6) -0.0066(6)
C12 0.0294(7) 0.0541(9) 0.0271(7) 0.0060(6) 0.0024(5) 0.0016(6)
C3 0.0276(7) 0.0568(10) 0.0577(11) 0.0016(8) -0.0056(7) -0.0087(7)
C4 0.0338(8) 0.0596(11) 0.0455(9) 0.0081(8) -0.0094(7) 0.0003(7)
C15 0.0474(9) 0.0322(7) 0.0464(9) 0.0135(6) 0.0116(7) 0.0009(6)
C14 0.0528(10) 0.0398(8) 0.0448(9) -0.0058(7) 0.0185(7) 0.0130(7)
C13 0.0276(6) 0.0329(7) 0.0247(6) 0.0012(5) 0.0063(5) -0.0003(5)

loop_
_atom_type_symbol
_atom_type_description
_atom_type_scat_dispersion_real
_atom_type_scat_dispersion_imag
_atom_type_scat_source
C C 0.0033 0.0016 'International Tables Vol C Tables 4.2.6.8 and 6.1.1.4'
H H 0.0000 0.0000 'International Tables Vol C Tables 4.2.6.8 and 6.1.1.4'
N N 0.0061 0.0033 'International Tables Vol C Tables 4.2.6.8 and 6.1.1.4'
Al Al 0.0645 0.0514 'International Tables Vol C Tables 4.2.6.8 and 6.1.1.4'

loop_
_geom_angle_atom_site_label_1
_geom_angle_atom_site_label_2
_geom_angle_atom_site_label_3
_geom_angle
_geom_angle_site_symmetry_1
_geom_angle_site_symmetry_3
_geom_angle_publ_flag
N2 Al1 N1 93.50(5) . . ?
N2 Al1 C14 111.63(6) . . ?
N1 Al1 C14 106.19(7) . . ?
N2 Al1 C15 113.90(6) . . ?
N1 Al1 C15 110.01(6) . . ?
C14 Al1 C15 118.40(8) . . ?
C7 N2 N2 116.51(7) . 2_656 ?
C7 N2 Al1 117.71(8) . . ?
N2 N2 Al1 125.75(5) 2_656 . ?
C5 N1 C1 119.56(12) . . ?
C5 N1 Al1 122.14(10) . . ?
C1 N1 Al1 118.02(9) . . ?
N2 C7 C6 121.52(11) . . ?
N2 C7 C8 120.03(10) . . ?
C6 C7 C8 118.40(10) . . ?
C9 C8 C13 119.08(12) . . ?
C9 C8 C7 121.76(11) . . ?
C13 C8 C7 119.04(11) . . ?
C7 C6 C1 126.66(11) . . ?
C8 C9 C10 120.06(13) . . ?
N1 C1 C2 118.83(12) . . ?
N1 C1 C6 121.14(11) . . ?
C2 C1 C6 120.00(12) . . ?
C11 C10 C9 120.33(14) . . ?
C10 C11 C12 119.76(13) . . ?
N1 C5 C4 123.01(14) . . ?
C3 C2 C1 120.44(14) . . ?
C11 C12 C13 120.32(14) . . ?
C2 C3 C4 119.80(15) . . ?
C5 C4 C3 118.21(14) . . ?
C12 C13 C8 120.46(13) . . ?

loop_
_geom_bond_atom_site_label_1
_geom_bond_atom_site_label_2
_geom_bond_distance
_geom_bond_site_symmetry_2
_geom_bond_publ_flag
Al1 N2 1.8773(10) . ?
Al1 N1 1.9476(12) . ?
Al1 C14 1.9614(16) . ?
Al1 C15 1.9620(16) . ?
N2 C7 1.3632(15) . ?
N2 N2 1.4258(18) 2_656 ?
N1 C5 1.3564(17) . ?
N1 C1 1.3643(17) . ?
C7 C6 1.3810(16) . ?
C7 C8 1.4920(16) . ?
C8 C9 1.3916(18) . ?
C8 C13 1.3941(17) . ?
C6 C1 1.4268(17) . ?
C9 C10 1.3936(19) . ?
C1 C2 1.4138(18) . ?
C10 C11 1.382(2) . ?
C11 C12 1.382(2) . ?
C5 C4 1.366(2) . ?
C2 C3 1.366(2) . ?
C12 C13 1.3842(19) . ?
C3 C4 1.393(3) . ?
